data_7111411
loop_
_publ_author_name
'Perry, John J.'
'McManus, Gregory J.'
'Zaworotko, Michael J.'

_publ_section_title
;
 Sextuplet phenyl embrace in a metal?organic Kagom&#xFFFD; lattice
;
_journal_issue 22
_journal_name_full 'Chemical Communications'
_journal_page_first 2534
_journal_page_last 2535
_journal_paper_doi 10.1039/b408973a
_journal_year 2004
_chemical_formula_sum 'C40 H30 Cu2 N2 O10'
_chemical_formula_weight 825.74
_space_group_IT_number 147
_symmetry_cell_setting rhombohedral
_symmetry_Int_Tables_number 147
_symmetry_space_group_name_Hall '-P 3'
_symmetry_space_group_name_H-M 'P -3'
_atom_sites_solution_hydrogens geom
_atom_sites_solution_primary direct
_atom_sites_solution_secondary difmap
_audit_creation_method SHELXL-97
_cell_angle_alpha 90.00
_cell_angle_beta 90.00
_cell_angle_gamma 120.00
_cell_formula_units_Z 3
_cell_length_a 18.4013(8)
_cell_length_b 18.4013(8)
_cell_length_c 9.6305(9)
_cell_measurement_reflns_used 7601
_cell_measurement_temperature 100(2)
_cell_measurement_theta_max 28.21
_cell_measurement_theta_min 2.21
_cell_volume 2824.1(3)
_computing_cell_refinement 'Bruker SMART'
_computing_data_collection 'Bruker SMART'
_computing_data_reduction 'Bruker SAINT'
_computing_molecular_graphics 'Bruker SHELXTL'
_computing_publication_material 'Bruker SHELXTL'
_computing_structure_refinement 'SHELXL-97 (Sheldrick, 1997)'
_computing_structure_solution 'SHELXS-97 (Sheldrick, 1990)'
_diffrn_ambient_temperature 100(2)
_diffrn_measured_fraction_theta_full 0.956
_diffrn_measured_fraction_theta_max 0.956
_diffrn_measurement_device_type 'CCD area detector'
_diffrn_measurement_method 'phi and omega scans'
_diffrn_radiation_monochromator graphite
_diffrn_radiation_probe x-ray
_diffrn_radiation_type MoK\a
_diffrn_radiation_wavelength 0.71073
_diffrn_reflns_av_R_equivalents 0.0411
_diffrn_reflns_av_sigmaI/netI 0.0410
_diffrn_reflns_limit_h_max 22
_diffrn_reflns_limit_h_min -23
_diffrn_reflns_limit_k_max 23
_diffrn_reflns_limit_k_min -24
_diffrn_reflns_limit_l_max 8
_diffrn_reflns_limit_l_min -12
_diffrn_reflns_number 18160
_diffrn_reflns_theta_full 28.30
_diffrn_reflns_theta_max 28.30
_diffrn_reflns_theta_min 1.28
_diffrn_source 'fine-focus sealed tube'
_exptl_absorpt_coefficient_mu 1.190
_exptl_absorpt_correction_T_max 1.00000
_exptl_absorpt_correction_T_min 0.783850
_exptl_absorpt_correction_type none
_exptl_crystal_colour green
_exptl_crystal_density_diffrn 1.457
_exptl_crystal_density_meas 0
_exptl_crystal_density_method 'not measured'
_exptl_crystal_description hexagon
_exptl_crystal_F_000 1266
_exptl_crystal_size_max 0.20
_exptl_crystal_size_mid 0.15
_exptl_crystal_size_min 0.05
_refine_diff_density_max 0.604
_refine_diff_density_min -0.541
_refine_diff_density_rms 0.112
_refine_ls_extinction_method none
_refine_ls_goodness_of_fit_ref 1.136
_refine_ls_hydrogen_treatment mixed
_refine_ls_matrix_type full
_refine_ls_number_parameters 256
_refine_ls_number_reflns 4496
_refine_ls_number_restraints 0
_refine_ls_restrained_S_all 1.136
_refine_ls_R_factor_all 0.0546
_refine_ls_R_factor_gt 0.0421
_refine_ls_shift/su_max 0.001
_refine_ls_shift/su_mean 0.000
_refine_ls_structure_factor_coef Fsqd
_refine_ls_weighting_details 'calc w=1/[\s^2^(Fo^2^)+(0.0542P)^2^+1.2732P] where P=(Fo^2^+2Fc^2^)/3'
_refine_ls_weighting_scheme calc
_refine_ls_wR_factor_gt 0.0970
_refine_ls_wR_factor_ref 0.1094
_reflns_number_gt 3755
_reflns_number_total 4496
_reflns_threshold_expression >2sigma(I)
_cod_data_source_file b408973asup1.cif
_cod_data_source_block jp3045
_cod_database_code 7111411

loop_
_symmetry_equiv_pos_as_xyz
'x, y, z'
'-y, x-y, z'
'-x+y, -x, z'
'-x, -y, -z'
'y, -x+y, -z'
'x-y, x, -z'

loop_
_atom_site_label
_atom_site_type_symbol
_atom_site_fract_x
_atom_site_fract_y
_atom_site_fract_z
_atom_site_U_iso_or_equiv
_atom_site_adp_type
_atom_site_occupancy
_atom_site_symmetry_multiplicity
_atom_site_calc_flag
_atom_site_refinement_flags
Cu1 Cu 0.525315(17) 0.049368(17) 1.11087(3) 0.00975(10) Uani 1 1 d .
O1 O 0.63024(11) 0.11701(11) 1.00961(19) 0.0193(4) Uani 1 1 d .
O2 O 0.57189(11) -0.01870(10) 1.18685(19) 0.0160(4) Uani 1 1 d .
O3 O 0.41376(10) -0.03533(10) 1.18023(18) 0.0157(4) Uani 1 1 d .
O4 O 0.47257(12) 0.10083(11) 1.0019(2) 0.0195(4) Uani 1 1 d .
C11 C 0.72476(15) 0.14890(15) 0.8235(3) 0.0143(5) Uani 1 1 d .
C12 C 0.78259(15) 0.22569(15) 0.8820(3) 0.0129(5) Uani 1 1 d .
H12 H 0.7684 0.2452 0.9632 0.015 Uiso 1 1 calc R
C13 C 0.86106(15) 0.27362(14) 0.8213(3) 0.0128(5) Uani 1 1 d .
C14 C 0.88305(16) 0.24491(16) 0.7029(3) 0.0177(5) Uani 1 1 d .
H14 H 0.9367 0.2777 0.6615 0.021 Uiso 1 1 calc R
C15 C 0.82528(17) 0.16779(16) 0.6467(3) 0.0213(6) Uani 1 1 d .
C16 C 0.74582(15) 0.12037(15) 0.7059(3) 0.0175(5) Uani 1 1 d .
H16 H 0.7061 0.0684 0.6654 0.021 Uiso 1 1 calc R
C17 C 0.64023(15) 0.09631(14) 0.8890(3) 0.0130(5) Uani 1 1 d .
C21 C 0.56098(14) -0.08110(14) 1.1163(3) 0.0130(5) Uani 1 1 d .
O51 O 0.83795(14) 0.13107(12) 0.5331(2) 0.0353(6) Uani 1 1 d .
C51 C 0.90533(18) 0.18066(18) 0.4393(3) 0.0281(7) Uani 1 1 d .
H51A H 0.9599 0.1923 0.4785 0.034 Uiso 1 1 calc R
H51B H 0.9079 0.2346 0.4184 0.034 Uiso 1 1 calc R
C52 C 0.88389(17) 0.12681(17) 0.3113(3) 0.0218(6) Uani 1 1 d .
C53 C 0.8300(2) 0.1280(2) 0.2124(4) 0.0345(7) Uani 1 1 d .
H53 H 0.8117 0.1678 0.2201 0.041 Uiso 1 1 calc R
C54 C 0.8025(2) 0.0723(2) 0.1030(4) 0.0367(8) Uani 1 1 d .
H54 H 0.7654 0.0740 0.0362 0.044 Uiso 1 1 calc R
C55 C 0.82856(19) 0.01412(19) 0.0896(3) 0.0286(6) Uani 1 1 d .
H55 H 0.8095 -0.0243 0.0142 0.034 Uiso 1 1 calc R
C56 C 0.8822(2) 0.0124(2) 0.1863(3) 0.0309(7) Uani 1 1 d .
H56 H 0.9006 -0.0273 0.1775 0.037 Uiso 1 1 calc R
C57 C 0.91003(19) 0.0682(2) 0.2974(3) 0.0289(7) Uani 1 1 d .
H57 H 0.9471 0.0663 0.3640 0.035 Uiso 1 1 calc R
N101 N 0.54707(12) 0.12687(12) 1.2920(2) 0.0137(4) Uani 1 1 d .
C101 C 0.53633(17) 0.19384(16) 1.2869(3) 0.0193(5) Uani 1 1 d .
H101 H 0.5286 0.2124 1.1989 0.023 Uiso 1 1 calc R
C102 C 0.53608(18) 0.23695(17) 1.4044(3) 0.0243(6) Uani 1 1 d .
H102 H 0.5281 0.2840 1.3968 0.029 Uiso 1 1 calc R
C103 C 0.54753(17) 0.21095(17) 1.5325(3) 0.0226(6) Uani 1 1 d .
H103 H 0.5479 0.2398 1.6146 0.027 Uiso 1 1 calc R
C104 C 0.55858(17) 0.14153(17) 1.5391(3) 0.0218(6) Uani 1 1 d .
H104 H 0.5661 0.1216 1.6258 0.026 Uiso 1 1 calc R
C105 C 0.55841(15) 0.10232(15) 1.4168(3) 0.0169(5) Uani 1 1 d .
H105 H 0.5668 0.0555 1.4216 0.020 Uiso 1 1 calc R
O1M O 0.6667 0.3333 0.906(2) 0.103(5) Uani 0.45 3 d SP
C1M C 0.6442(13) 0.3562(14) 1.034(2) 0.028(4) Uani 0.15 1 d P

loop_
_atom_site_aniso_label
_atom_site_aniso_U_11
_atom_site_aniso_U_22
_atom_site_aniso_U_33
_atom_site_aniso_U_23
_atom_site_aniso_U_13
_atom_site_aniso_U_12
Cu1 0.00968(15) 0.00609(15) 0.01263(16) 0.00006(11) 0.00045(11) 0.00331(11)
O1 0.0145(9) 0.0147(9) 0.0184(10) -0.0034(7) 0.0046(7) -0.0004(7)
O2 0.0184(9) 0.0115(8) 0.0209(10) -0.0035(7) -0.0050(7) 0.0095(7)
O3 0.0102(8) 0.0130(8) 0.0174(9) -0.0019(7) 0.0008(7) 0.0009(7)
O4 0.0315(10) 0.0156(9) 0.0178(10) -0.0017(7) -0.0040(8) 0.0165(8)
C11 0.0116(11) 0.0117(11) 0.0173(13) 0.0025(10) 0.0003(9) 0.0040(9)
C12 0.0132(11) 0.0127(11) 0.0126(12) 0.0005(9) 0.0008(9) 0.0063(9)
C13 0.0109(11) 0.0094(11) 0.0154(12) 0.0014(9) -0.0010(9) 0.0032(9)
C14 0.0135(12) 0.0144(12) 0.0219(13) 0.0014(10) 0.0042(10) 0.0045(10)
C15 0.0206(13) 0.0155(12) 0.0230(15) -0.0020(11) 0.0070(11) 0.0055(11)
C16 0.0144(12) 0.0103(11) 0.0205(13) -0.0028(10) 0.0013(10) 0.0007(10)
C17 0.0110(11) 0.0092(10) 0.0192(13) 0.0037(9) 0.0004(9) 0.0052(9)
C21 0.0091(11) 0.0111(11) 0.0164(13) 0.0005(9) 0.0021(9) 0.0033(9)
O51 0.0314(12) 0.0185(10) 0.0365(13) -0.0117(9) 0.0205(10) -0.0021(9)
C51 0.0201(14) 0.0234(14) 0.0314(17) -0.0056(12) 0.0114(12) 0.0039(12)
C52 0.0184(13) 0.0209(13) 0.0232(15) 0.0004(11) 0.0080(11) 0.0076(11)
C53 0.0446(19) 0.0343(17) 0.0386(19) -0.0007(14) 0.0005(16) 0.0301(16)
C54 0.0418(19) 0.0422(19) 0.0329(18) -0.0016(15) -0.0104(15) 0.0260(16)
C55 0.0312(16) 0.0256(15) 0.0260(16) -0.0022(12) 0.0031(13) 0.0120(13)
C56 0.0406(18) 0.0330(16) 0.0312(17) -0.0043(14) 0.0006(14) 0.0275(15)
C57 0.0305(16) 0.0376(17) 0.0266(16) -0.0043(13) -0.0027(13) 0.0231(14)
N101 0.0119(10) 0.0088(9) 0.0172(11) -0.0005(8) 0.0006(8) 0.0028(8)
C101 0.0259(14) 0.0167(12) 0.0182(13) -0.0024(10) -0.0048(11) 0.0129(11)
C102 0.0288(15) 0.0172(13) 0.0298(16) -0.0065(11) -0.0022(12) 0.0136(12)
C103 0.0223(13) 0.0202(13) 0.0184(14) -0.0061(11) 0.0034(11) 0.0055(11)
C104 0.0223(14) 0.0202(13) 0.0161(14) 0.0036(11) 0.0023(11) 0.0054(11)
C105 0.0137(12) 0.0093(11) 0.0226(14) 0.0019(10) 0.0017(10) 0.0018(10)
O1M 0.078(6) 0.078(6) 0.154(17) 0.000 0.000 0.039(3)
C1M 0.026(10) 0.042(12) 0.024(10) -0.001(9) -0.004(8) 0.023(9)

loop_
_atom_type_symbol
_atom_type_description
_atom_type_scat_dispersion_real
_atom_type_scat_dispersion_imag
_atom_type_scat_source
C C 0.0033 0.0016 'International Tables Vol C Tables 4.2.6.8 and 6.1.1.4'
H H 0.0000 0.0000 'International Tables Vol C Tables 4.2.6.8 and 6.1.1.4'
N N 0.0061 0.0033 'International Tables Vol C Tables 4.2.6.8 and 6.1.1.4'
O O 0.0106 0.0060 'International Tables Vol C Tables 4.2.6.8 and 6.1.1.4'
Cu Cu 0.3201 1.2651 'International Tables Vol C Tables 4.2.6.8 and 6.1.1.4'

loop_
_geom_angle_atom_site_label_1
_geom_angle_atom_site_label_2
_geom_angle_atom_site_label_3
_geom_angle
_geom_angle_site_symmetry_1
_geom_angle_site_symmetry_3
O1 Cu1 O4 89.73(8) . .
O1 Cu1 O3 167.97(7) . .
O4 Cu1 O3 89.55(8) . .
O1 Cu1 O2 89.14(8) . .
O4 Cu1 O2 167.90(7) . .
O3 Cu1 O2 89.06(8) . .
O1 Cu1 N101 100.62(7) . .
O4 Cu1 N101 94.95(8) . .
O3 Cu1 N101 91.40(7) . .
O2 Cu1 N101 97.10(8) . .
O1 Cu1 Cu1 86.06(5) . 4_657
O4 Cu1 Cu1 79.10(5) . 4_657
O3 Cu1 Cu1 82.01(5) . 4_657
O2 Cu1 Cu1 88.80(5) . 4_657
N101 Cu1 Cu1 171.11(6) . 4_657
C17 O1 Cu1 120.83(16) . .
C21 O2 Cu1 117.08(16) . .
C17 O3 Cu1 124.92(16) 4_657 .
C21 O4 Cu1 129.30(16) 4_657 .
C16 C11 C12 119.9(2) . .
C16 C11 C17 119.8(2) . .
C12 C11 C17 120.3(2) . .
C13 C12 C11 119.8(2) . .
C12 C13 C14 120.6(2) . .
C12 C13 C21 117.5(2) . 5_667
C14 C13 C21 121.8(2) . 5_667
C15 C14 C13 119.0(2) . .
O51 C15 C14 125.8(2) . .
O51 C15 C16 113.7(2) . .
C14 C15 C16 120.4(2) . .
C11 C16 C15 120.1(2) . .
O3 C17 O1 126.0(2) 4_657 .
O3 C17 C11 117.1(2) 4_657 .
O1 C17 C11 116.9(2) . .
O4 C21 O2 125.6(2) 4_657 .
O4 C21 C13 116.4(2) 4_657 6_547
O2 C21 C13 118.0(2) . 6_547
C15 O51 C51 119.8(2) . .
O51 C51 C52 103.8(2) . .
C53 C52 C57 118.3(3) . .
C53 C52 C51 120.5(3) . .
C57 C52 C51 120.8(3) . .
C54 C53 C52 121.0(3) . .
C53 C54 C55 120.5(3) . .
C56 C55 C54 119.3(3) . .
C55 C56 C57 120.6(3) . .
C52 C57 C56 120.4(3) . .
C105 N101 C101 117.5(2) . .
C105 N101 Cu1 120.78(16) . .
C101 N101 Cu1 120.84(18) . .
N101 C101 C102 122.7(3) . .
C103 C102 C101 119.3(3) . .
C102 C103 C104 118.5(3) . .
C105 C104 C103 118.5(3) . .
N101 C105 C104 123.4(2) . .
C1M O1M C1M 51.7(15) 3_665 2_655
C1M O1M C1M 51.7(15) 3_665 .
C1M O1M C1M 51.7(15) 2_655 .
C1M C1M C1M 60.000(11) 2_655 3_665
C1M C1M O1M 64.1(7) 2_655 .
C1M C1M O1M 64.1(7) 3_665 .

loop_
_geom_bond_atom_site_label_1
_geom_bond_atom_site_label_2
_geom_bond_distance
_geom_bond_site_symmetry_2
Cu1 O1 1.9557(18) .
Cu1 O4 1.9648(18) .
Cu1 O3 1.9722(17) .
Cu1 O2 1.9780(17) .
Cu1 N101 2.160(2) .
Cu1 Cu1 2.6527(6) 4_657
O1 C17 1.264(3) .
O2 C21 1.261(3) .
O3 C17 1.255(3) 4_657
O4 C21 1.258(3) 4_657
C11 C16 1.382(4) .
C11 C12 1.394(3) .
C11 C17 1.499(3) .
C12 C13 1.390(3) .
C13 C14 1.399(4) .
C13 C21 1.500(3) 5_667
C14 C15 1.389(4) .
C15 O51 1.366(3) .
C15 C16 1.396(3) .
C17 O3 1.255(3) 4_657
C21 O4 1.258(3) 4_657
C21 C13 1.500(3) 6_547
O51 C51 1.433(3) .
C51 C52 1.505(4) .
C52 C53 1.383(4) .
C52 C57 1.390(4) .
C53 C54 1.378(5) .
C54 C55 1.381(4) .
C55 C56 1.370(4) .
C56 C57 1.391(4) .
N101 C105 1.337(3) .
N101 C101 1.343(3) .
C101 C102 1.384(4) .
C102 C103 1.377(4) .
C103 C104 1.392(4) .
C104 C105 1.380(4) .
O1M C1M 1.44(2) 3_665
O1M C1M 1.44(2) 2_655
O1M C1M 1.44(2) .
C1M C1M 1.25(3) 2_655
C1M C1M 1.25(3) 3_665

loop_
_geom_torsion_atom_site_label_1
_geom_torsion_atom_site_label_2
_geom_torsion_atom_site_label_3
_geom_torsion_atom_site_label_4
_geom_torsion
_geom_torsion_site_symmetry_1
_geom_torsion_site_symmetry_4
O4 Cu1 O1 C17 -79.13(19) . .
O3 Cu1 O1 C17 7.4(5) . .
O2 Cu1 O1 C17 88.83(19) . .
N101 Cu1 O1 C17 -174.11(18) . .
Cu1 Cu1 O1 C17 -0.03(18) 4_657 .
O1 Cu1 O2 C21 -88.37(18) . .
O4 Cu1 O2 C21 -3.7(5) . .
O3 Cu1 O2 C21 79.74(18) . .
N101 Cu1 O2 C21 171.03(17) . .
Cu1 Cu1 O2 C21 -2.29(17) 4_657 .
O1 Cu1 O3 C17 -11.4(5) . 4_657
O4 Cu1 O3 C17 75.2(2) . 4_657
O2 Cu1 O3 C17 -92.8(2) . 4_657
N101 Cu1 O3 C17 170.1(2) . 4_657
Cu1 Cu1 O3 C17 -3.86(18) 4_657 4_657
O1 Cu1 O4 C21 84.2(2) . 4_657
O3 Cu1 O4 C21 -83.8(2) . 4_657
O2 Cu1 O4 C21 -0.5(5) . 4_657
N101 Cu1 O4 C21 -175.2(2) . 4_657
Cu1 Cu1 O4 C21 -1.9(2) 4_657 4_657
C16 C11 C12 C13 0.5(4) . .
C17 C11 C12 C13 179.4(2) . .
C11 C12 C13 C14 -0.9(4) . .
C11 C12 C13 C21 176.5(2) . 5_667
C12 C13 C14 C15 0.1(4) . .
C21 C13 C14 C15 -177.3(2) 5_667 .
C13 C14 C15 O51 -179.1(3) . .
C13 C14 C15 C16 1.2(4) . .
C12 C11 C16 C15 0.8(4) . .
C17 C11 C16 C15 -178.1(2) . .
O51 C15 C16 C11 178.6(3) . .
C14 C15 C16 C11 -1.7(4) . .
Cu1 O1 C17 O3 3.1(3) . 4_657
Cu1 O1 C17 C11 -176.12(15) . .
C16 C11 C17 O3 -12.7(3) . 4_657
C12 C11 C17 O3 168.4(2) . 4_657
C16 C11 C17 O1 166.6(2) . .
C12 C11 C17 O1 -12.4(3) . .
Cu1 O2 C21 O4 4.5(3) . 4_657
Cu1 O2 C21 C13 -173.52(15) . 6_547
C14 C15 O51 C51 -17.2(5) . .
C16 C15 O51 C51 162.5(3) . .
C15 O51 C51 C52 -163.9(3) . .
O51 C51 C52 C53 84.8(3) . .
O51 C51 C52 C57 -87.9(3) . .
C57 C52 C53 C54 0.3(5) . .
C51 C52 C53 C54 -172.6(3) . .
C52 C53 C54 C55 -0.2(5) . .
C53 C54 C55 C56 -0.1(5) . .
C54 C55 C56 C57 0.3(5) . .
C53 C52 C57 C56 -0.1(5) . .
C51 C52 C57 C56 172.8(3) . .
C55 C56 C57 C52 -0.2(5) . .
O1 Cu1 N101 C105 -110.66(19) . .
O4 Cu1 N101 C105 158.68(18) . .
O3 Cu1 N101 C105 69.02(19) . .
O2 Cu1 N101 C105 -20.21(19) . .
Cu1 Cu1 N101 C105 111.0(4) 4_657 .
O1 Cu1 N101 C101 80.1(2) . .
O4 Cu1 N101 C101 -10.6(2) . .
O3 Cu1 N101 C101 -100.2(2) . .
O2 Cu1 N101 C101 170.54(19) . .
Cu1 Cu1 N101 C101 -58.2(5) 4_657 .
C105 N101 C101 C102 -0.4(4) . .
Cu1 N101 C101 C102 169.1(2) . .
N101 C101 C102 C103 0.2(4) . .
C101 C102 C103 C104 -0.3(4) . .
C102 C103 C104 C105 0.6(4) . .
C101 N101 C105 C104 0.8(4) . .
Cu1 N101 C105 C104 -168.8(2) . .
C103 C104 C105 N101 -0.9(4) . .
C1M O1M C1M C1M -67.5(5) 3_665 2_655
C1M O1M C1M C1M 67.5(5) 2_655 3_665
